data_2240453
loop_
_publ_author_name
'Camargo, Leandro R. S.'
'Zukerman-Schpector, Julio'
'Deobald, Anna M.'
'Braga, Antonio L.'
'Tiekink, Edward R. T.'

_publ_section_title
;
 Crystal structure of
 1-{2-[(2-methoxyphenyl)selanyl]phenyl}-4-phenyl-1<i>H</i>-1,2,3-triazole
;
_journal_issue 3
_journal_name_full 'Acta Crystallographica Section E'
_journal_page_first o202
_journal_page_last o203
_journal_paper_doi 10.1107/S2056989015003230
_journal_volume 71
_journal_year 2015
_chemical_formula_iupac 'C21 H17 N3 O Se'
_chemical_formula_moiety 'C21 H17 N3 O Se'
_chemical_formula_sum 'C21 H17 N3 O Se'
_chemical_formula_weight 406.33
_chemical_name_systematic
;
1-{2-[(2-Methoxyphenyl)selanyl]phenyl}-4-phenyl-1<i>H</i>-1,2,3-triazole
;
_space_group_crystal_system triclinic
_space_group_IT_number 2
_space_group_name_Hall '-P 1'
_space_group_name_H-M_alt 'P -1'
_symmetry_space_group_name_Hall '-P 1'
_symmetry_space_group_name_H-M 'P -1'
_atom_sites_solution_hydrogens geom
_audit_creation_method SHELXL-2014/7
_cell_angle_alpha 81.604(4)
_cell_angle_beta 80.006(4)
_cell_angle_gamma 85.340(4)
_cell_formula_units_Z 2
_cell_length_a 5.6565(3)
_cell_length_b 10.3682(5)
_cell_length_c 15.3358(7)
_cell_measurement_reflns_used 4524
_cell_measurement_temperature 100(2)
_cell_measurement_theta_max 29.2297
_cell_measurement_theta_min 2.5514
_cell_volume 874.83(8)
_computing_cell_refinement
;
CrysAlis PRO (Agilent, 2011)
;
_computing_data_collection
;
CrysAlis PRO (Agilent, 2011)
;
_computing_data_reduction
;
CrysAlis PRO (Agilent, 2011)
;
_computing_molecular_graphics
;
ORTEP-3 for Windows (Farrugia, 2012) and
DIAMOND (Brandenburg, 2006)
;
_computing_publication_material
;
<i>MarvinSketch</i> (ChemAxon, 2010) and publCIF (Westrip, 2010)
;
_computing_structure_refinement
;
SHELXL2014 (Sheldrick, 2015)
;
_computing_structure_solution
;
SIR2014 (Burla <i>et al.</i>,  2015)
;
_diffrn_ambient_temperature 100(2)
_diffrn_measured_fraction_theta_full 0.999
_diffrn_measured_fraction_theta_max 0.962
_diffrn_measurement_device_type 'Agilent SuperNova CCD'
_diffrn_measurement_method '\w scans'
_diffrn_radiation_type MoK\a
_diffrn_radiation_wavelength 0.71073
_diffrn_reflns_av_R_equivalents 0.0403
_diffrn_reflns_limit_h_max 7
_diffrn_reflns_limit_h_min -6
_diffrn_reflns_limit_k_max 12
_diffrn_reflns_limit_k_min -13
_diffrn_reflns_limit_l_max 19
_diffrn_reflns_limit_l_min -19
_diffrn_reflns_number 6845
_diffrn_reflns_theta_full 25.242
_diffrn_reflns_theta_max 27.499
_diffrn_reflns_theta_min 2.557
_exptl_absorpt_coefficient_mu 2.161
_exptl_absorpt_correction_T_max 1.00000
_exptl_absorpt_correction_T_min 0.75854
_exptl_absorpt_correction_type multi-scan
_exptl_absorpt_process_details
;
(CrysAlis PRO; Agilent, 2011)
;
_exptl_crystal_colour colourless
_exptl_crystal_density_diffrn 1.543
_exptl_crystal_description prism
_exptl_crystal_F_000 412
_exptl_crystal_size_max 0.300
_exptl_crystal_size_mid 0.200
_exptl_crystal_size_min 0.100
_refine_diff_density_max 0.414
_refine_diff_density_min -0.519
_refine_ls_extinction_method none
_refine_ls_goodness_of_fit_ref 1.009
_refine_ls_hydrogen_treatment constr
_refine_ls_matrix_type full
_refine_ls_number_parameters 236
_refine_ls_number_reflns 3869
_refine_ls_number_restraints 0
_refine_ls_restrained_S_all 1.009
_refine_ls_R_factor_all 0.0351
_refine_ls_R_factor_gt 0.0278
_refine_ls_shift/su_max 0.002
_refine_ls_shift/su_mean 0.000
_refine_ls_structure_factor_coef Fsqd
_refine_ls_weighting_details 'w=1/[\s^2^(Fo^2^)+(0.0260P)^2^+0.4456P] where P=(Fo^2^+2Fc^2^)/3'
_refine_ls_weighting_scheme calc
_refine_ls_wR_factor_gt 0.0612
_refine_ls_wR_factor_ref 0.0639
_reflns_number_gt 3548
_reflns_number_total 3869
_reflns_threshold_expression I>2\s(I)
_cod_data_source_file hg5432sup1.cif
_cod_data_source_block I
_cod_database_code 2240453
_cod_database_fobs_code 2240453
_shelx_space_group_comment
;
The symmetry employed for this shelxl refinement is uniquely defined
by the following loop, which should always be used as a source of
symmetry information in preference to the above space-group names.
They are only intended as comments.
;
_shelx_estimated_absorpt_t_min 0.563
_shelx_estimated_absorpt_t_max 0.813

loop_
_space_group_symop_operation_xyz
'x, y, z'
'-x, -y, -z'

loop_
_atom_site_type_symbol
_atom_site_label
_atom_site_fract_x
_atom_site_fract_y
_atom_site_fract_z
_atom_site_U_iso_or_equiv
_atom_site_adp_type
_atom_site_calc_flag
_atom_site_occupancy
Se Se 0.46182(3) 0.71551(2) 0.79326(2) 0.01503(7) Uani d 1
O O1 0.5130(2) 0.51326(12) 0.68268(9) 0.0185(3) Uani d 1
N N1 0.8216(3) 0.94528(14) 0.79605(10) 0.0128(3) Uani d 1
N N2 1.0599(3) 0.96928(15) 0.78243(11) 0.0154(3) Uani d 1
N N3 1.1085(3) 1.03509(15) 0.70214(10) 0.0150(3) Uani d 1
C C1 0.4930(4) 0.4251(2) 0.62080(14) 0.0255(5) Uani d 1
H H1A 0.3570 0.4549 0.5897 0.038 Uiso calc 1
H H1B 0.4669 0.3374 0.6533 0.038 Uiso calc 1
H H1C 0.6414 0.4227 0.5771 0.038 Uiso calc 1
C C2 0.6840(3) 0.48102(18) 0.73647(12) 0.0164(4) Uani d 1
C C3 0.8446(4) 0.37256(18) 0.73332(13) 0.0209(4) Uani d 1
H H3 0.8404 0.3139 0.6916 0.025 Uiso calc 1
C C4 1.0113(4) 0.34994(19) 0.79132(14) 0.0238(4) Uani d 1
H H4 1.1196 0.2750 0.7897 0.029 Uiso calc 1
C C5 1.0204(4) 0.4358(2) 0.85130(14) 0.0227(4) Uani d 1
H H5 1.1355 0.4202 0.8905 0.027 Uiso calc 1
C C6 0.8611(3) 0.54507(19) 0.85434(13) 0.0194(4) Uani d 1
H H6 0.8684 0.6041 0.8956 0.023 Uiso calc 1
C C7 0.6917(3) 0.56852(17) 0.79755(12) 0.0150(4) Uani d 1
C C8 0.5446(3) 0.78849(18) 0.89132(12) 0.0153(4) Uani d 1
C C9 0.4431(4) 0.73766(19) 0.97760(13) 0.0194(4) Uani d 1
H H9 0.3236 0.6758 0.9856 0.023 Uiso calc 1
C C10 0.5126(4) 0.7755(2) 1.05209(13) 0.0223(4) Uani d 1
H H10 0.4427 0.7386 1.1104 0.027 Uiso calc 1
C C11 0.6845(4) 0.8671(2) 1.04128(13) 0.0224(4) Uani d 1
H H11 0.7347 0.8922 1.0920 0.027 Uiso calc 1
C C12 0.7825(4) 0.92197(19) 0.95603(13) 0.0182(4) Uani d 1
H H12 0.8974 0.9863 0.9485 0.022 Uiso calc 1
C C13 0.7135(3) 0.88317(17) 0.88174(12) 0.0133(4) Uani d 1
C C14 0.7201(3) 0.99764(17) 0.72442(12) 0.0127(3) Uani d 1
H H14 0.5569 0.9958 0.7172 0.015 Uiso calc 1
C C15 0.9046(3) 1.05438(17) 0.66405(12) 0.0124(3) Uani d 1
C C16 0.8998(3) 1.12626(17) 0.57456(12) 0.0126(4) Uani d 1
C C17 1.0842(3) 1.20866(18) 0.53447(13) 0.0166(4) Uani d 1
H H17 1.2131 1.2173 0.5651 0.020 Uiso calc 1
C C18 1.0791(3) 1.27779(19) 0.44998(13) 0.0192(4) Uani d 1
H H18 1.2047 1.3334 0.4233 0.023 Uiso calc 1
C C19 0.8925(3) 1.26635(19) 0.40436(13) 0.0184(4) Uani d 1
H H19 0.8903 1.3136 0.3465 0.022 Uiso calc 1
C C20 0.7089(3) 1.18527(18) 0.44379(13) 0.0180(4) Uani d 1
H H20 0.5802 1.1772 0.4129 0.022 Uiso calc 1
C C21 0.7127(3) 1.11581(18) 0.52828(12) 0.0152(4) Uani d 1
H H21 0.5861 1.0606 0.5547 0.018 Uiso calc 1

loop_
_atom_site_aniso_label
_atom_site_aniso_U_11
_atom_site_aniso_U_22
_atom_site_aniso_U_33
_atom_site_aniso_U_12
_atom_site_aniso_U_13
_atom_site_aniso_U_23
Se 0.01551(10) 0.01235(10) 0.01832(11) -0.00120(7) -0.00576(7) -0.00192(7)
O1 0.0237(7) 0.0152(7) 0.0177(7) -0.0024(5) -0.0049(6) -0.0032(5)
N1 0.0117(7) 0.0131(7) 0.0145(8) -0.0021(6) -0.0051(6) -0.0002(6)
N2 0.0108(7) 0.0180(8) 0.0185(8) -0.0012(6) -0.0056(6) -0.0015(6)
N3 0.0125(7) 0.0174(8) 0.0155(8) -0.0012(6) -0.0040(6) -0.0011(6)
C1 0.0338(12) 0.0244(11) 0.0210(10) -0.0045(9) -0.0057(9) -0.0090(8)
C2 0.0193(9) 0.0138(9) 0.0147(9) -0.0045(7) 0.0008(8) 0.0010(7)
C3 0.0252(10) 0.0148(9) 0.0200(10) -0.0012(8) 0.0030(8) -0.0017(8)
C4 0.0218(10) 0.0165(10) 0.0282(11) 0.0032(8) 0.0033(9) 0.0028(8)
C5 0.0182(10) 0.0219(10) 0.0265(11) 0.0008(8) -0.0053(9) 0.0021(8)
C6 0.0182(9) 0.0181(9) 0.0218(10) -0.0020(7) -0.0031(8) -0.0024(8)
C7 0.0148(9) 0.0112(8) 0.0168(9) -0.0014(7) 0.0006(7) 0.0014(7)
C8 0.0142(9) 0.0152(9) 0.0168(9) 0.0021(7) -0.0053(7) -0.0016(7)
C9 0.0177(9) 0.0185(10) 0.0200(10) -0.0012(7) -0.0018(8) 0.0020(8)
C10 0.0228(10) 0.0273(11) 0.0139(9) 0.0043(8) -0.0026(8) 0.0031(8)
C11 0.0243(10) 0.0285(11) 0.0154(10) 0.0017(8) -0.0081(8) -0.0020(8)
C12 0.0178(9) 0.0205(10) 0.0179(10) -0.0017(7) -0.0074(8) -0.0017(8)
C13 0.0129(8) 0.0135(8) 0.0126(9) 0.0018(7) -0.0029(7) 0.0006(7)
C14 0.0129(8) 0.0135(8) 0.0129(9) -0.0002(7) -0.0056(7) -0.0021(7)
C15 0.0110(8) 0.0123(8) 0.0148(9) -0.0003(6) -0.0031(7) -0.0043(7)
C16 0.0122(8) 0.0121(8) 0.0127(9) 0.0015(7) -0.0007(7) -0.0022(7)
C17 0.0139(9) 0.0183(9) 0.0183(10) -0.0031(7) -0.0036(8) -0.0022(7)
C18 0.0178(9) 0.0187(9) 0.0191(10) -0.0047(7) 0.0002(8) 0.0018(8)
C19 0.0199(10) 0.0193(9) 0.0136(9) 0.0020(8) 0.0000(8) 0.0012(7)
C20 0.0168(9) 0.0208(10) 0.0174(10) -0.0006(8) -0.0060(8) -0.0021(8)
C21 0.0134(9) 0.0160(9) 0.0163(9) -0.0032(7) -0.0023(7) -0.0018(7)

loop_
_atom_type_symbol
_atom_type_description
_atom_type_scat_dispersion_real
_atom_type_scat_dispersion_imag
_atom_type_scat_source
C C 0.0033 0.0016 'International Tables Vol C Tables 4.2.6.8 and 6.1.1.4'
H H 0.0000 0.0000 'International Tables Vol C Tables 4.2.6.8 and 6.1.1.4'
N N 0.0061 0.0033 'International Tables Vol C Tables 4.2.6.8 and 6.1.1.4'
O O 0.0106 0.0060 'International Tables Vol C Tables 4.2.6.8 and 6.1.1.4'
Se Se -0.0929 2.2259 'International Tables Vol C Tables 4.2.6.8 and 6.1.1.4'

loop_
_geom_angle_atom_site_label_1
_geom_angle_atom_site_label_2
_geom_angle_atom_site_label_3
_geom_angle
C8 Se C7 96.32(8)
C2 O1 C1 117.14(16)
C14 N1 N2 110.78(14)
C14 N1 C13 130.06(15)
N2 N1 C13 118.87(15)
N3 N2 N1 106.67(14)
N2 N3 C15 109.61(14)
O1 C1 H1A 109.5
O1 C1 H1B 109.5
H1A C1 H1B 109.5
O1 C1 H1C 109.5
H1A C1 H1C 109.5
H1B C1 H1C 109.5
O1 C2 C3 125.05(17)
O1 C2 C7 114.90(17)
C3 C2 C7 120.05(19)
C2 C3 C4 119.93(19)
C2 C3 H3 120.0
C4 C3 H3 120.0
C5 C4 C3 120.32(19)
C5 C4 H4 119.8
C3 C4 H4 119.8
C4 C5 C6 120.0(2)
C4 C5 H5 120.0
C6 C5 H5 120.0
C7 C6 C5 120.45(19)
C7 C6 H6 119.8
C5 C6 H6 119.8
C6 C7 C2 119.22(18)
C6 C7 Se 125.27(14)
C2 C7 Se 115.50(15)
C9 C8 C13 117.89(17)
C9 C8 Se 117.98(14)
C13 C8 Se 123.97(14)
C10 C9 C8 121.44(18)
C10 C9 H9 119.3
C8 C9 H9 119.3
C11 C10 C9 119.82(18)
C11 C10 H10 120.1
C9 C10 H10 120.1
C12 C11 C10 119.69(19)
C12 C11 H11 120.2
C10 C11 H11 120.2
C11 C12 C13 120.24(18)
C11 C12 H12 119.9
C13 C12 H12 119.9
C12 C13 C8 120.86(16)
C12 C13 N1 116.82(16)
C8 C13 N1 122.32(16)
N1 C14 C15 104.97(16)
N1 C14 H14 127.5
C15 C14 H14 127.5
N3 C15 C14 107.96(16)
N3 C15 C16 122.74(15)
C14 C15 C16 129.29(17)
C21 C16 C17 118.71(17)
C21 C16 C15 121.23(16)
C17 C16 C15 120.06(17)
C18 C17 C16 120.19(18)
C18 C17 H17 119.9
C16 C17 H17 119.9
C19 C18 C17 120.64(17)
C19 C18 H18 119.7
C17 C18 H18 119.7
C18 C19 C20 119.46(18)
C18 C19 H19 120.3
C20 C19 H19 120.3
C19 C20 C21 120.26(18)
C19 C20 H20 119.9
C21 C20 H20 119.9
C20 C21 C16 120.73(17)
C20 C21 H21 119.6
C16 C21 H21 119.6

loop_
_geom_bond_atom_site_label_1
_geom_bond_atom_site_label_2
_geom_bond_distance
Se C8 1.9202(19)
Se C7 1.9224(19)
O1 C2 1.368(2)
O1 C1 1.434(2)
N1 C14 1.351(2)
N1 N2 1.365(2)
N1 C13 1.433(2)
N2 N3 1.313(2)
N3 C15 1.369(2)
C1 H1A 0.9800
C1 H1B 0.9800
C1 H1C 0.9800
C2 C3 1.388(3)
C2 C7 1.404(3)
C3 C4 1.389(3)
C3 H3 0.9500
C4 C5 1.380(3)
C4 H4 0.9500
C5 C6 1.390(3)
C5 H5 0.9500
C6 C7 1.388(3)
C6 H6 0.9500
C8 C9 1.393(3)
C8 C13 1.400(2)
C9 C10 1.388(3)
C9 H9 0.9500
C10 C11 1.387(3)
C10 H10 0.9500
C11 C12 1.387(3)
C11 H11 0.9500
C12 C13 1.388(3)
C12 H12 0.9500
C14 C15 1.378(2)
C14 H14 0.9500
C15 C16 1.467(2)
C16 C21 1.392(3)
C16 C17 1.402(2)
C17 C18 1.390(3)
C17 H17 0.9500
C18 C19 1.385(3)
C18 H18 0.9500
C19 C20 1.388(3)
C19 H19 0.9500
C20 C21 1.390(3)
C20 H20 0.9500
C21 H21 0.9500

loop_
_geom_hbond_atom_site_label_D
_geom_hbond_atom_site_label_H
_geom_hbond_atom_site_label_A
_geom_hbond_site_symmetry_A
_geom_hbond_distance_DH
_geom_hbond_distance_HA
_geom_hbond_distance_DA
_geom_hbond_angle_DHA
C18 H18 O1 2_776 0.95 2.54 3.472(2) 165
C14 H14 N3 1_455 0.95 2.58 3.520(2) 170
C10 H10 Cg1 2_667 0.95 2.82 3.630(2) 144

loop_
_geom_torsion_atom_site_label_1
_geom_torsion_atom_site_label_2
_geom_torsion_atom_site_label_3
_geom_torsion_atom_site_label_4
_geom_torsion
C14 N1 N2 N3 -0.75(19)
C13 N1 N2 N3 -175.16(14)
N1 N2 N3 C15 0.31(19)
C1 O1 C2 C3 2.6(3)
C1 O1 C2 C7 -178.26(16)
O1 C2 C3 C4 179.81(17)
C7 C2 C3 C4 0.7(3)
C2 C3 C4 C5 -0.9(3)
C3 C4 C5 C6 0.4(3)
C4 C5 C6 C7 0.2(3)
C5 C6 C7 C2 -0.5(3)
C5 C6 C7 Se -179.52(14)
O1 C2 C7 C6 -179.22(16)
C3 C2 C7 C6 0.0(3)
O1 C2 C7 Se -0.1(2)
C3 C2 C7 Se 179.15(13)
C13 C8 C9 C10 -2.4(3)
Se C8 C9 C10 173.23(15)
C8 C9 C10 C11 0.9(3)
C9 C10 C11 C12 1.1(3)
C10 C11 C12 C13 -1.5(3)
C11 C12 C13 C8 0.0(3)
C11 C12 C13 N1 179.48(17)
C9 C8 C13 C12 1.9(3)
Se C8 C13 C12 -173.39(15)
C9 C8 C13 N1 -177.53(17)
Se C8 C13 N1 7.1(3)
C14 N1 C13 C12 -133.19(19)
N2 N1 C13 C12 40.0(2)
C14 N1 C13 C8 46.3(3)
N2 N1 C13 C8 -140.54(18)
N2 N1 C14 C15 0.86(19)
C13 N1 C14 C15 174.46(17)
N2 N3 C15 C14 0.2(2)
N2 N3 C15 C16 179.29(16)
N1 C14 C15 N3 -0.65(19)
N1 C14 C15 C16 -179.64(17)
N3 C15 C16 C21 162.95(17)
C14 C15 C16 C21 -18.2(3)
N3 C15 C16 C17 -17.9(3)
C14 C15 C16 C17 161.00(18)
C21 C16 C17 C18 -0.2(3)
C15 C16 C17 C18 -179.43(17)
C16 C17 C18 C19 0.0(3)
C17 C18 C19 C20 0.2(3)
C18 C19 C20 C21 -0.2(3)
C19 C20 C21 C16 0.0(3)
C17 C16 C21 C20 0.2(3)
C15 C16 C21 C20 179.44(17)
